data_4110651
loop_
_publ_author_name
'Z. Jane Li'
'Yuriy Abramov'
'Jon Bordner'
'Jason Leonard'
'Ales Medek'
'Andrew V. Trask'

_publ_section_title
;
 Solid-State Acid-Base Interactions in Complexes of Heterocyclic Bases
 with Dicarboxylic Acids: Crystallography, Hydrogen Bond Analysis, and 15N
 NMR Spectroscopy
;
_journal_name_full 'Journal of the American Chemical Society'
_journal_page_first 8199
_journal_page_last 8210
_journal_paper_doi 10.1021/ja0541332
_journal_volume 128
_journal_year 2006
_chemical_formula_sum 'C35 H35 N5 O11'
_chemical_formula_weight 701.68
_chemical_name_systematic
; 
 ? 
;
_space_group_IT_number 2
_symmetry_cell_setting triclinic
_symmetry_space_group_name_Hall '-P 1'
_symmetry_space_group_name_H-M 'P -1'
_atom_sites_solution_hydrogens geom
_atom_sites_solution_primary direct
_atom_sites_solution_secondary difmap
_audit_creation_method SHELXL-97
_cell_angle_alpha 100.425(2)
_cell_angle_beta 90.146(2)
_cell_angle_gamma 95.269(2)
_cell_formula_units_Z 2
_cell_length_a 4.7763(4)
_cell_length_b 19.0308(14)
_cell_length_c 19.1520(14)
_cell_measurement_temperature 298(2)
_cell_volume 1704.6(2)
_computing_cell_refinement 'Bruker SMART'
_computing_data_collection 'Bruker SMART'
_computing_data_reduction 'Bruker SAINT'
_computing_molecular_graphics 'Bruker SHELXTL'
_computing_publication_material 'Bruker SHELXTL'
_computing_structure_refinement 'SHELXL-97 (Sheldrick, 1997)'
_computing_structure_solution 'SHELXS-97 (Sheldrick, 1990)'
_diffrn_ambient_temperature 298(2)
_diffrn_measured_fraction_theta_full 0.951
_diffrn_measured_fraction_theta_max 0.951
_diffrn_measurement_device_type 'CCD area detector'
_diffrn_measurement_method 'phi and omega scans'
_diffrn_radiation_monochromator graphite
_diffrn_radiation_source 'fine-focus sealed tube'
_diffrn_radiation_type CuK\a
_diffrn_radiation_wavelength 1.54178
_diffrn_reflns_av_R_equivalents 0.1017
_diffrn_reflns_av_sigmaI/netI 0.0784
_diffrn_reflns_limit_h_max 4
_diffrn_reflns_limit_h_min -3
_diffrn_reflns_limit_k_max 16
_diffrn_reflns_limit_k_min -17
_diffrn_reflns_limit_l_max 17
_diffrn_reflns_limit_l_min -17
_diffrn_reflns_number 3709
_diffrn_reflns_theta_full 45.06
_diffrn_reflns_theta_max 45.06
_diffrn_reflns_theta_min 2.35
_exptl_absorpt_coefficient_mu 0.866
_exptl_absorpt_correction_type none
_exptl_crystal_colour COLORLESS
_exptl_crystal_density_diffrn 1.367
_exptl_crystal_description NEEDLES
_exptl_crystal_F_000 736
_exptl_crystal_size_max 0.20
_exptl_crystal_size_mid 0.04
_exptl_crystal_size_min 0.03
_refine_diff_density_max 0.212
_refine_diff_density_min -0.236
_refine_diff_density_rms 0.046
_refine_ls_extinction_coef 0.0038(5)
_refine_ls_extinction_expression Fc^*^=kFc[1+0.001xFc^2^\l^3^/sin(2\q)]^-1/4^
_refine_ls_extinction_method SHELXL
_refine_ls_goodness_of_fit_ref 1.020
_refine_ls_hydrogen_treatment mixed
_refine_ls_matrix_type full
_refine_ls_number_parameters 479
_refine_ls_number_reflns 2651
_refine_ls_number_restraints 0
_refine_ls_restrained_S_all 1.020
_refine_ls_R_factor_all 0.0843
_refine_ls_R_factor_gt 0.0637
_refine_ls_shift/su_max 0.378
_refine_ls_shift/su_mean 0.024
_refine_ls_structure_factor_coef Fsqd
_refine_ls_weighting_details 'calc w=1/[\s^2^(Fo^2^)+(0.1226P)^2^+0.0000P] where P=(Fo^2^+2Fc^2^)/3'
_refine_ls_weighting_scheme calc
_refine_ls_wR_factor_gt 0.1698
_refine_ls_wR_factor_ref 0.1841
_reflns_number_gt 1929
_reflns_number_total 2651
_reflns_threshold_expression >2sigma(I)
_cod_data_source_file ja0541332si20050622_023413.cif
_cod_data_source_block f843
_cod_database_code 4110651

loop_
_symmetry_equiv_pos_as_xyz
'x, y, z'
'-x, -y, -z'

loop_
_atom_site_label
_atom_site_type_symbol
_atom_site_fract_x
_atom_site_fract_y
_atom_site_fract_z
_atom_site_U_iso_or_equiv
_atom_site_adp_type
_atom_site_occupancy
_atom_site_symmetry_multiplicity
_atom_site_calc_flag
_atom_site_refinement_flags
N1 N 0.6078(6) 0.73073(15) -0.12435(14) 0.0737(9) Uani 1 1 d .
H1X H 0.752(6) 0.6942(16) -0.1223(15) 0.080 Uiso 1 1 d .
C2 C 0.4743(8) 0.7414(2) -0.18236(18) 0.0788(13) Uani 1 1 d .
C3 C 0.2870(8) 0.79294(19) -0.17400(19) 0.0779(12) Uani 1 1 d .
H3A H 0.1922 0.8018 -0.2135 0.080 Uiso 1 1 calc R
C4 C 0.2392(7) 0.83078(18) -0.10933(17) 0.0695(11) Uani 1 1 d .
H4A H 0.1136 0.8658 -0.1046 0.080 Uiso 1 1 calc R
C5 C 0.3766(7) 0.81771(16) -0.04982(17) 0.0593(10) Uani 1 1 d .
C6 C 0.5651(7) 0.76731(19) -0.05940(18) 0.0692(12) Uani 1 1 d .
H6A H 0.6643 0.7583 -0.0206 0.080 Uiso 1 1 calc R
O7 O 0.3130(5) 0.85525(12) 0.01461(12) 0.0788(8) Uani 1 1 d .
C8 C 0.4495(7) 0.83812(17) 0.07448(16) 0.0620(11) Uani 1 1 d .
C9 C 0.6605(7) 0.88702(17) 0.10759(17) 0.0609(11) Uani 1 1 d .
C10 C 0.7963(7) 0.86839(17) 0.16483(17) 0.0619(11) Uani 1 1 d .
H10A H 0.9368 0.9004 0.1896 0.080 Uiso 1 1 calc R
C11 C 0.7272(7) 0.80325(16) 0.18591(15) 0.0528(10) Uani 1 1 d .
C12 C 0.5116(7) 0.75658(18) 0.15170(16) 0.0611(11) Uani 1 1 d .
H12A H 0.4630 0.7131 0.1662 0.080 Uiso 1 1 calc R
C13 C 0.3675(7) 0.77447(18) 0.09572(17) 0.0651(11) Uani 1 1 d .
H13A H 0.2183 0.7440 0.0730 0.080 Uiso 1 1 calc R
N14 N 0.8903(6) 0.77695(13) 0.23680(13) 0.0585(8) Uani 1 1 d .
H14X H 0.925(6) 0.7308(16) 0.2141(15) 0.080 Uiso 1 1 d .
C15 C 0.9994(7) 0.81205(16) 0.29771(18) 0.0576(10) Uani 1 1 d .
N16 N 0.9276(6) 0.87815(14) 0.32411(13) 0.0659(9) Uani 1 1 d .
C17 C 1.0274(8) 0.91096(18) 0.38616(18) 0.0701(11) Uani 1 1 d .
H17A H 0.9653 0.9554 0.4044 0.080 Uiso 1 1 calc R
N18 N 1.2125(6) 0.88548(14) 0.42562(14) 0.0651(9) Uani 1 1 d .
H18X H 1.256(6) 0.9107(16) 0.4728(16) 0.080 Uiso 1 1 d .
C19 C 1.3032(7) 0.81910(17) 0.40157(17) 0.0576(10) Uani 1 1 d .
C20 C 1.1935(7) 0.77856(16) 0.33842(16) 0.0524(10) Uani 1 1 d .
C21 C 1.2801(6) 0.71030(16) 0.31578(16) 0.0563(10) Uani 1 1 d .
H21A H 1.2048 0.6826 0.2738 0.080 Uiso 1 1 calc R
C22 C 1.4764(7) 0.68261(16) 0.35452(16) 0.0562(10) Uani 1 1 d .
C23 C 1.5875(7) 0.72686(17) 0.41701(17) 0.0639(11) Uani 1 1 d .
H23A H 1.7237 0.7098 0.4427 0.080 Uiso 1 1 calc R
C24 C 1.5075(7) 0.79266(17) 0.44175(17) 0.0611(11) Uani 1 1 d .
H24A H 1.5835 0.8200 0.4838 0.080 Uiso 1 1 calc R
C25 C 1.5562(7) 0.61090(16) 0.32921(17) 0.0599(11) Uani 1 1 d .
H25A H 1.4801 0.5872 0.2856 0.080 Uiso 1 1 calc R
C26 C 1.7276(7) 0.57541(17) 0.36213(19) 0.0658(11) Uani 1 1 d .
H26A H 1.8076 0.5987 0.4054 0.080 Uiso 1 1 calc R
C27 C 1.8002(7) 0.50153(17) 0.33479(19) 0.0719(12) Uani 1 1 d .
H27A H 1.7068 0.4839 0.2891 0.080 Uiso 1 1 calc R
H27B H 2.0014 0.5023 0.3278 0.080 Uiso 1 1 calc R
N28 N 1.7167(6) 0.45329(14) 0.38342(15) 0.0649(9) Uani 1 1 d .
H28X H 1.545(7) 0.4496(17) 0.3958(16) 0.080 Uiso 1 1 d .
C29 C 1.8976(8) 0.42157(19) 0.4167(2) 0.0747(12) Uani 1 1 d .
C30 C 1.7687(7) 0.37796(18) 0.46875(19) 0.0736(12) Uani 1 1 d .
H30A H 1.7427 0.4095 0.5136 0.080 Uiso 1 1 calc R
H30B H 1.5852 0.3559 0.4509 0.080 Uiso 1 1 calc R
O31 O 1.9369(5) 0.32431(12) 0.48018(12) 0.0823(8) Uani 1 1 d .
C32 C 1.9265(9) 0.2664(2) 0.4219(2) 0.0984(15) Uani 1 1 d .
H32A H 2.0477 0.2316 0.4315 0.080 Uiso 1 1 calc R
H32B H 1.9875 0.2839 0.3799 0.080 Uiso 1 1 calc R
H32C H 1.7371 0.2444 0.4146 0.080 Uiso 1 1 calc R
O33 O 2.1485(6) 0.42810(16) 0.40780(19) 0.1476(12) Uani 1 1 d .
C34 C 0.7454(9) 0.95526(18) 0.08132(19) 0.0894(14) Uani 1 1 d .
H34A H 0.6279 0.9582 0.0414 0.080 Uiso 1 1 calc R
H34B H 0.9382 0.9558 0.0672 0.080 Uiso 1 1 calc R
H34C H 0.7246 0.9955 0.1186 0.080 Uiso 1 1 calc R
C35 C 0.5425(10) 0.6948(2) -0.2513(2) 0.1166(18) Uani 1 1 d .
H35A H 0.6804 0.6635 -0.2427 0.080 Uiso 1 1 calc R
H35B H 0.6158 0.7245 -0.2838 0.080 Uiso 1 1 calc R
H35C H 0.3749 0.6666 -0.2714 0.080 Uiso 1 1 calc R
O49B O 0.1776(6) 1.13751(15) 0.29342(16) 0.1256(11) Uani 1 1 d .
H49Z H 0.247(6) 1.1264(16) 0.3436(16) 0.080 Uiso 1 1 d .
O49A O 0.1790(6) 1.08695(15) 0.18151(15) 0.1188(11) Uani 1 1 d .
C49X C 0.2436(9) 1.0878(2) 0.2429(2) 0.0875(14) Uani 1 1 d .
C50X C 0.4104(8) 1.03133(19) 0.2602(2) 0.0803(13) Uani 1 1 d .
H50A H 0.4430 0.9961 0.2214 0.080 Uiso 1 1 calc R
C51X C 0.5218(8) 1.0216(2) 0.32052(19) 0.0810(13) Uani 1 1 d .
H51A H 0.6224 0.9815 0.3165 0.080 Uiso 1 1 calc R
O52B O 0.6541(6) 1.04376(13) 0.43960(13) 0.0959(9) Uani 1 1 d .
O52A O 0.3730(7) 1.11552(16) 0.40363(15) 0.1269(11) Uani 1 1 d .
C52X C 0.5142(9) 1.0629(2) 0.3925(2) 0.0792(13) Uani 1 1 d .
O71B O 1.0141(7) 0.65927(16) -0.0680(3) 0.217(3) Uani 1 1 d .
C71X C 1.0090(9) 0.5986(2) -0.1022(3) 0.1182(19) Uani 1 1 d .
O71A O 0.8617(9) 0.5787(2) -0.1518(2) 0.1759(16) Uani 1 1 d .
C72X C 1.1844(11) 0.5499(2) -0.0758(3) 0.153(2) Uani 1 1 d .
H72A H 1.3067 0.5711 -0.0385 0.080 Uiso 1 1 calc R
C73X C 1.1955(10) 0.4812(2) -0.0966(3) 0.140(2) Uani 1 1 d .
H73A H 1.3341 0.4634 -0.0723 0.080 Uiso 1 1 calc R
O74B O 0.8720(9) 0.4494(2) -0.1852(2) 0.1835(18) Uani 1 1 d .
H74Z H 0.876(7) 0.4865(18) -0.1867(17) 0.080 Uiso 1 1 d .
O74A O 1.0802(7) 0.36459(14) -0.15826(17) 0.1262(12) Uani 1 1 d .
C74X C 1.0454(9) 0.4266(2) -0.1477(2) 0.0899(14) Uani 1 1 d .

loop_
_atom_site_aniso_label
_atom_site_aniso_U_11
_atom_site_aniso_U_22
_atom_site_aniso_U_33
_atom_site_aniso_U_23
_atom_site_aniso_U_13
_atom_site_aniso_U_12
N1 0.081(2) 0.0776(19) 0.0675(18) 0.0194(16) -0.0060(16) 0.0233(16)
C2 0.101(3) 0.081(3) 0.053(2) 0.011(2) -0.006(2) 0.005(2)
C3 0.086(3) 0.079(2) 0.076(2) 0.030(2) -0.020(2) 0.015(2)
C4 0.077(2) 0.065(2) 0.069(2) 0.0170(19) -0.017(2) 0.014(2)
C5 0.057(2) 0.054(2) 0.072(2) 0.0170(18) -0.0171(19) 0.0166(18)
C6 0.075(3) 0.080(2) 0.054(2) 0.0146(19) -0.012(2) 0.009(2)
O7 0.0968(17) 0.0790(15) 0.0639(15) 0.0061(13) -0.0150(14) 0.0403(14)
C8 0.073(2) 0.068(2) 0.052(2) 0.0195(18) -0.0098(19) 0.028(2)
C9 0.077(2) 0.051(2) 0.059(2) 0.0173(17) -0.0098(19) 0.0207(19)
C10 0.066(2) 0.052(2) 0.068(2) 0.0087(19) -0.0079(19) 0.0113(19)
C11 0.062(2) 0.049(2) 0.0508(19) 0.0096(17) -0.0066(17) 0.0214(18)
C12 0.071(2) 0.056(2) 0.060(2) 0.0171(17) 0.0002(19) 0.0124(19)
C13 0.068(2) 0.061(2) 0.067(2) 0.0121(19) -0.009(2) 0.0094(19)
N14 0.0745(19) 0.0494(16) 0.0516(16) 0.0054(14) -0.0107(15) 0.0131(15)
C15 0.064(2) 0.0385(18) 0.075(2) 0.0148(17) 0.0072(19) 0.0209(17)
N16 0.080(2) 0.0546(17) 0.0634(17) 0.0059(14) -0.0110(16) 0.0196(16)
C17 0.088(3) 0.056(2) 0.070(2) 0.0122(19) -0.006(2) 0.025(2)
N18 0.083(2) 0.0509(17) 0.0611(17) 0.0019(14) -0.0095(16) 0.0206(16)
C19 0.066(2) 0.045(2) 0.063(2) 0.0107(17) 0.0018(19) 0.0119(18)
C20 0.061(2) 0.0411(19) 0.058(2) 0.0101(17) 0.0094(18) 0.0141(18)
C21 0.062(2) 0.051(2) 0.060(2) 0.0177(17) 0.0003(18) 0.0094(18)
C22 0.060(2) 0.049(2) 0.063(2) 0.0160(17) 0.0019(19) 0.0125(18)
C23 0.069(2) 0.060(2) 0.069(2) 0.0242(18) -0.0030(19) 0.0154(19)
C24 0.068(2) 0.050(2) 0.068(2) 0.0146(18) -0.0134(19) 0.0124(19)
C25 0.062(2) 0.051(2) 0.070(2) 0.0143(18) -0.0020(19) 0.0138(19)
C26 0.067(2) 0.057(2) 0.078(2) 0.0197(19) -0.002(2) 0.0174(19)
C27 0.071(2) 0.063(2) 0.090(2) 0.026(2) 0.012(2) 0.026(2)
N28 0.0539(17) 0.0594(17) 0.091(2) 0.0312(16) 0.0036(16) 0.0196(15)
C29 0.051(2) 0.075(2) 0.109(3) 0.038(2) -0.004(2) 0.018(2)
C30 0.061(2) 0.076(2) 0.097(3) 0.041(2) -0.010(2) 0.026(2)
O31 0.0914(17) 0.0736(15) 0.0881(16) 0.0224(13) -0.0151(14) 0.0259(15)
C32 0.109(3) 0.086(3) 0.109(3) 0.033(3) -0.006(3) 0.025(3)
O33 0.0474(16) 0.180(2) 0.258(3) 0.145(2) 0.0113(19) 0.0276(18)
C34 0.125(3) 0.069(2) 0.083(3) 0.029(2) 0.000(2) 0.025(2)
C35 0.158(4) 0.113(3) 0.079(3) 0.013(3) -0.021(3) 0.022(3)
O49B 0.164(2) 0.0912(18) 0.123(2) -0.0029(17) -0.058(2) 0.0678(18)
O49A 0.139(2) 0.110(2) 0.116(2) 0.0360(18) -0.0409(19) 0.0271(19)
C49X 0.092(3) 0.079(3) 0.090(3) 0.013(2) -0.023(2) 0.008(2)
C50X 0.092(3) 0.070(2) 0.082(3) 0.006(2) -0.019(2) 0.037(2)
C51X 0.101(3) 0.070(2) 0.074(3) 0.004(2) -0.013(2) 0.044(2)
O52B 0.136(2) 0.0759(16) 0.0775(16) 0.0075(14) -0.0288(16) 0.0351(16)
O52A 0.155(2) 0.112(2) 0.107(2) -0.0271(17) -0.0444(19) 0.0734(19)
C52X 0.100(3) 0.058(2) 0.080(3) 0.008(2) -0.014(2) 0.024(2)
O71B 0.115(3) 0.057(2) 0.474(7) 0.022(3) -0.019(4) 0.028(2)
C71X 0.063(3) 0.048(2) 0.252(5) 0.045(3) 0.014(3) 0.016(2)
O71A 0.200(4) 0.168(3) 0.181(3) 0.059(3) -0.047(3) 0.083(3)
C72X 0.138(4) 0.047(3) 0.256(6) -0.028(3) -0.095(4) 0.020(3)
C73X 0.144(4) 0.074(3) 0.195(4) -0.005(3) -0.097(4) 0.033(3)
O74B 0.221(4) 0.138(3) 0.171(3) -0.040(3) -0.100(3) 0.041(3)
O74A 0.157(3) 0.0604(18) 0.153(3) -0.0069(18) -0.013(2) 0.0157(19)
C74X 0.097(3) 0.076(3) 0.097(3) 0.011(3) -0.020(3) 0.023(3)

loop_
_atom_type_symbol
_atom_type_description
_atom_type_scat_dispersion_real
_atom_type_scat_dispersion_imag
_atom_type_scat_source
C C 0.0181 0.0091 'International Tables Vol C Tables 4.2.6.8 and 6.1.1.4'
H H 0.0000 0.0000 'International Tables Vol C Tables 4.2.6.8 and 6.1.1.4'
N N 0.0311 0.0180 'International Tables Vol C Tables 4.2.6.8 and 6.1.1.4'
O O 0.0492 0.0322 'International Tables Vol C Tables 4.2.6.8 and 6.1.1.4'

loop_
_geom_angle_atom_site_label_1
_geom_angle_atom_site_label_2
_geom_angle_atom_site_label_3
_geom_angle
C6 N1 C2 123.0(3)
N1 C2 C3 117.7(3)
N1 C2 C35 116.3(4)
C3 C2 C35 126.0(4)
C4 C3 C2 120.9(3)
C3 C4 C5 120.2(3)
O7 C5 C6 124.0(3)
O7 C5 C4 118.1(3)
C6 C5 C4 118.0(3)
N1 C6 C5 120.3(3)
C5 O7 C8 116.3(2)
C13 C8 C9 123.8(3)
C13 C8 O7 119.0(3)
C9 C8 O7 117.3(3)
C8 C9 C10 116.4(3)
C8 C9 C34 121.6(3)
C10 C9 C34 122.0(3)
C11 C10 C9 121.5(3)
C12 C11 C10 119.9(3)
C12 C11 N14 116.5(3)
C10 C11 N14 123.2(3)
C11 C12 C13 119.9(3)
C8 C13 C12 118.5(3)
C15 N14 C11 128.4(3)
N14 C15 N16 120.1(3)
N14 C15 C20 120.4(3)
N16 C15 C20 119.5(3)
C17 N16 C15 119.4(3)
N16 C17 N18 125.0(3)
C17 N18 C19 119.3(3)
N18 C19 C20 119.4(3)
N18 C19 C24 119.8(3)
C20 C19 C24 120.8(3)
C19 C20 C21 118.9(3)
C19 C20 C15 117.2(3)
C21 C20 C15 123.9(3)
C22 C21 C20 121.6(3)
C21 C22 C23 117.2(3)
C21 C22 C25 119.4(3)
C23 C22 C25 123.4(3)
C24 C23 C22 123.5(3)
C23 C24 C19 118.0(3)
C26 C25 C22 126.6(3)
C25 C26 C27 124.8(3)
N28 C27 C26 111.6(3)
C29 N28 C27 123.5(3)
O33 C29 N28 123.1(4)
O33 C29 C30 121.9(3)
N28 C29 C30 114.9(3)
O31 C30 C29 112.0(3)
C30 O31 C32 112.4(3)
O49A C49X O49B 121.9(4)
O49A C49X C50X 119.2(4)
O49B C49X C50X 118.9(4)
C51X C50X C49X 132.0(4)
C50X C51X C52X 131.1(4)
O52A C52X O52B 123.4(4)
O52A C52X C51X 119.0(4)
O52B C52X C51X 117.6(4)
O71A C71X O71B 122.1(5)
O71A C71X C72X 120.8(4)
O71B C71X C72X 116.9(5)
C73X C72X C71X 129.8(5)
C72X C73X C74X 135.2(5)
O74A C74X O74B 119.8(4)
O74A C74X C73X 125.9(4)
O74B C74X C73X 114.3(4)

loop_
_geom_bond_atom_site_label_1
_geom_bond_atom_site_label_2
_geom_bond_distance
N1 C6 1.337(4)
N1 C2 1.335(4)
C2 C3 1.377(5)
C2 C35 1.506(5)
C3 C4 1.347(5)
C4 C5 1.386(4)
C5 O7 1.359(4)
C5 C6 1.364(5)
O7 C8 1.420(4)
C8 C13 1.371(5)
C8 C9 1.376(4)
C9 C10 1.388(4)
C9 C34 1.498(5)
C10 C11 1.384(4)
C11 C12 1.377(4)
C11 N14 1.432(4)
C12 C13 1.382(4)
N14 C15 1.315(4)
C15 N16 1.344(4)
C15 C20 1.469(4)
N16 C17 1.305(4)
C17 N18 1.340(4)
N18 C19 1.374(4)
C19 C20 1.385(4)
C19 C24 1.423(5)
C20 C21 1.394(4)
C21 C22 1.391(4)
C22 C23 1.405(4)
C22 C25 1.449(4)
C23 C24 1.346(4)
C25 C26 1.333(4)
C26 C27 1.481(4)
C27 N28 1.454(4)
N28 C29 1.322(4)
C29 O33 1.209(4)
C29 C30 1.507(5)
C30 O31 1.402(4)
O31 C32 1.418(4)
O49B C49X 1.287(5)
O49A C49X 1.212(5)
C49X C50X 1.478(5)
C50X C51X 1.321(5)
C51X C52X 1.460(5)
O52B C52X 1.247(4)
O52A C52X 1.246(5)
O71B C71X 1.218(5)
C71X O71A 1.166(6)
C71X C72X 1.458(7)
C72X C73X 1.301(6)
C73X C74X 1.430(6)
O74B C74X 1.251(5)
O74A C74X 1.188(5)
